data_4341575
loop_
_publ_author_name
'Mognon, Lorenzo'
'Benet-Buchholz, Jordi'
'Rahaman, S. M. Wahidur'
'Bo, Carles'
'Llobet, Antoni'

_publ_section_title
;
 Ru-Zn Heteropolynuclear Complexes Containing a Dinucleating Bridging
 Ligand: Synthesis, Structure, and Isomerism.
;
_journal_name_full 'Inorganic chemistry'
_journal_page_first 141113103235006
_journal_paper_doi 10.1021/ic5017559
_journal_year 2014
_chemical_formula_sum 'C60 H50 Cl2 F12 N14 O2 P2 Ru2 Zn'
_chemical_formula_weight 1627.49
_chemical_name_systematic
;
 ?
;
_space_group_IT_number 2
_space_group_name_Hall '-P 1'
_symmetry_cell_setting triclinic
_symmetry_space_group_name_Hall '-P 1'
_symmetry_space_group_name_H-M 'P -1'
_atom_sites_solution_hydrogens mixed
_audit_creation_method SHELXL-2014
_cell_angle_alpha 95.233(3)
_cell_angle_beta 108.230(3)
_cell_angle_gamma 99.382(3)
_cell_formula_units_Z 2
_cell_length_a 13.7560(11)
_cell_length_b 15.4808(12)
_cell_length_c 16.5001(13)
_cell_measurement_reflns_used 8913
_cell_measurement_temperature 100(2)
_cell_measurement_theta_max 27.96
_cell_measurement_theta_min 2.24
_cell_volume 3254.6(5)
_computing_cell_refinement 'Bruker APEX2 v2011.4-0'
_computing_data_collection 'Bruker APEX2 v2011.4-0'
_computing_data_reduction 'Bruker SAINT V7.60A'
_computing_molecular_graphics 'Bruker SHELXTL'
_computing_publication_material 'Bruker SHELXTL'
_computing_structure_refinement 'SHELXL-2012 (Sheldrick, 2012)'
_computing_structure_solution 'SHELXS-2012 (Sheldrick, 2012)'
_diffrn_ambient_temperature 100(2)
_diffrn_detector_area_resol_mean 512
_diffrn_detector_type '4K CCD area detector APEX II'
_diffrn_measured_fraction_theta_full 0.988
_diffrn_measured_fraction_theta_max 0.968
_diffrn_measurement_device_type 'Kappa 4-axis goniometer bruker-nonius'
_diffrn_measurement_method
;
 Fullsphere data collection, phi and omega scans
;
_diffrn_measurement_specimen_support 'magnetic support with MicroMount'
_diffrn_radiation_monochromator 'Multilayer Montel 200 mirrors'
_diffrn_radiation_type MoK\a
_diffrn_radiation_wavelength 0.71073
_diffrn_reflns_av_R_equivalents 0.0658
_diffrn_reflns_av_unetI/netI 0.1139
_diffrn_reflns_Laue_measured_fraction_full 0.988
_diffrn_reflns_Laue_measured_fraction_max 0.968
_diffrn_reflns_limit_h_max 18
_diffrn_reflns_limit_h_min -17
_diffrn_reflns_limit_k_max 20
_diffrn_reflns_limit_k_min -20
_diffrn_reflns_limit_l_max 20
_diffrn_reflns_limit_l_min -21
_diffrn_reflns_number 37394
_diffrn_reflns_point_group_measured_fraction_full 0.988
_diffrn_reflns_point_group_measured_fraction_max 0.968
_diffrn_reflns_theta_full 25.000
_diffrn_reflns_theta_max 28.154
_diffrn_reflns_theta_min 1.349
_diffrn_source 'Rotating anode X-ray tube'
_diffrn_source_current 70
_diffrn_source_power 50
_diffrn_source_size '0.3 mm x 0.3 mm fine focus'
_diffrn_source_type 'Bruker-Nonius FR 591'
_exptl_absorpt_coefficient_mu 1.044
_exptl_absorpt_correction_T_max 0.903
_exptl_absorpt_correction_T_min 0.718
_exptl_absorpt_correction_type empirical
_exptl_absorpt_process_details
; 
 SADABS Version 2008/1 Bruker-Nonius
 Blessing, Acta Cryst. (1995) A51 33-38
;
_exptl_crystal_colour black
_exptl_crystal_density_diffrn 1.661
_exptl_crystal_description block
_exptl_crystal_F_000 1628
_exptl_crystal_size_max 0.30
_exptl_crystal_size_mid 0.10
_exptl_crystal_size_min 0.10
_refine_diff_density_max 4.006
_refine_diff_density_min -1.953
_refine_diff_density_rms 0.213
_refine_ls_extinction_method none
_refine_ls_goodness_of_fit_ref 1.054
_refine_ls_hydrogen_treatment constr
_refine_ls_matrix_type full
_refine_ls_number_parameters 939
_refine_ls_number_reflns 15455
_refine_ls_number_restraints 165
_refine_ls_restrained_S_all 1.056
_refine_ls_R_factor_all 0.1442
_refine_ls_R_factor_gt 0.0788
_refine_ls_shift/su_max 0.000
_refine_ls_shift/su_mean 0.000
_refine_ls_structure_factor_coef Fsqd
_refine_ls_weighting_details 'w=1/[\s^2^(Fo^2^)+(0.1158P)^2^+18.2358P] where P=(Fo^2^+2Fc^2^)/3'
_refine_ls_weighting_scheme calc
_refine_ls_wR_factor_gt 0.2055
_refine_ls_wR_factor_ref 0.2451
_reflns_Friedel_coverage 0.000
_reflns_number_gt 9232
_reflns_number_total 15455
_reflns_threshold_expression >2sigma(I)
_cod_data_source_file ic5017559_si_002.cif
_cod_data_source_block LM083AcMe-C_0m
_cod_depositor_comments
;
The following automatic conversions were performed:

'_symmetry_cell_setting' value 'Triclinic' changed to 'triclinic'
according to
/home/saulius/struct/COD-crude-data--automatic-downloads/rss-feeds/ACS/lib/dictionaries/cif_core.dic
dictionary named 'cif_core.dic' version 2.4.2 from 2011-04-26.

Automatic conversion script
Id: cif_fix_values 2935 2014-11-11 08:27:57Z andrius 
;
_cod_original_cell_volume 3254.6(4)
_cod_original_sg_symbol_H-M P-1
_cod_database_code 4341575
_shelx_space_group_comment
;
The symmetry employed for this shelxl refinement is uniquely defined
by the following loop, which should always be used as a source of
symmetry information in preference to the above space-group names.
They are only intended as comments.
;
_shelx_estimated_absorpt_t_min 0.745
_shelx_estimated_absorpt_t_max 0.903
_shelxl_version_number 2014-3

loop_
_space_group_symop_operation_xyz
'x, y, z'
'-x, -y, -z'

loop_
_atom_site_label
_atom_site_type_symbol
_atom_site_fract_x
_atom_site_fract_y
_atom_site_fract_z
_atom_site_U_iso_or_equiv
_atom_site_adp_type
_atom_site_occupancy
_atom_site_site_symmetry_order
_atom_site_calc_flag
_atom_site_refinement_flags_posn
_atom_site_refinement_flags_adp
_atom_site_refinement_flags_occupancy
_atom_site_disorder_assembly
_atom_site_disorder_group
Ru1 Ru 0.99694(5) 0.54029(4) 0.27007(4) 0.01872(16) Uani 1 1 d . . . . .
Ru2 Ru 0.99125(5) 0.95409(4) 0.22708(4) 0.01891(16) Uani 1 1 d . . . . .
Zn1 Zn 0.79366(8) 0.71067(6) 0.18922(6) 0.0228(2) Uani 1 1 d . . . . .
Cl1 Cl 0.95327(16) 0.66074(12) 0.34459(11) 0.0226(4) Uani 1 1 d . . . . .
Cl2 Cl 0.95342(15) 0.82010(12) 0.12729(11) 0.0215(4) Uani 1 1 d . . . . .
N1 N 1.1238(5) 0.9183(4) 0.3018(4) 0.0221(14) Uani 1 1 d . . . . .
N2 N 1.0946(5) 1.0158(4) 0.1818(4) 0.0220(14) Uani 1 1 d . . . . .
N3 N 0.8969(5) 1.0115(4) 0.1345(4) 0.0227(14) Uani 1 1 d . . . . .
N4 N 1.0064(6) 1.0546(4) 0.3242(4) 0.0231(14) Uani 1 1 d . . . . .
N5 N 0.8871(5) 0.8994(4) 0.2831(4) 0.0198(13) Uani 1 1 d . . . . .
N6 N 0.8231(5) 0.8217(4) 0.2677(4) 0.0226(14) Uani 1 1 d . . . . .
N7 N 0.6910(5) 0.6738(5) 0.2582(4) 0.0253(15) Uani 1 1 d . . . . .
N8 N 0.6970(6) 0.7094(4) 0.0610(4) 0.0263(15) Uani 1 1 d . . . . .
N9 N 0.8293(5) 0.6103(4) 0.1314(4) 0.0194(13) Uani 1 1 d . . . . .
N10 N 0.8931(5) 0.5548(4) 0.1547(4) 0.0209(14) Uani 1 1 d . . . . .
N11 N 1.0163(5) 0.4437(4) 0.1848(4) 0.0219(14) Uani 1 1 d . . . . .
N12 N 0.9035(6) 0.4507(4) 0.3136(4) 0.0217(14) Uani 1 1 d . . . . .
N13 N 1.1007(5) 0.5168(4) 0.3733(4) 0.0213(14) Uani 1 1 d . . . . .
N14 N 1.1290(5) 0.6218(4) 0.2667(4) 0.0201(14) Uani 1 1 d . . . . .
C1 C 1.1322(7) 0.8651(6) 0.3625(5) 0.0285(19) Uani 1 1 d . . . . .
H1 H 1.0707 0.8377 0.3723 0.034 Uiso 1 1 calc R U . . .
C2 C 1.2271(9) 0.8490(7) 0.4109(6) 0.044(2) Uani 1 1 d . . . . .
H2 H 1.2310 0.8112 0.4536 0.052 Uiso 1 1 calc R U . . .
C3 C 1.3169(10) 0.8889(8) 0.3966(7) 0.055(3) Uani 1 1 d . . . . .
H3 H 1.3834 0.8800 0.4305 0.067 Uiso 1 1 calc R U . . .
C4 C 1.3088(9) 0.9414(7) 0.3329(7) 0.046(3) Uani 1 1 d . . . . .
H4 H 1.3706 0.9704 0.3245 0.055 Uiso 1 1 calc R U . . .
C5 C 1.2118(6) 0.9528(5) 0.2802(6) 0.030(2) Uani 1 1 d . . . . .
C6 C 1.1959(7) 1.0106(5) 0.2173(5) 0.0256(18) Uani 1 1 d . . . . .
C7 C 1.2700(8) 1.0533(6) 0.1860(6) 0.033(2) Uani 1 1 d . . . . .
H7 H 1.3417 1.0510 0.2106 0.039 Uiso 1 1 calc R U . . .
C8 C 1.2366(8) 1.0993(6) 0.1175(6) 0.035(2) Uani 1 1 d . . . . .
H8 H 1.2861 1.1271 0.0939 0.042 Uiso 1 1 calc R U . . .
C9 C 1.1343(8) 1.1058(5) 0.0833(6) 0.030(2) Uani 1 1 d . . . . .
H9 H 1.1132 1.1391 0.0375 0.036 Uiso 1 1 calc R U . . .
C10 C 1.0620(7) 1.0631(5) 0.1163(5) 0.0222(17) Uani 1 1 d . . . . .
C11 C 0.9496(7) 1.0600(5) 0.0894(5) 0.0243(18) Uani 1 1 d . . . . .
C12 C 0.8962(8) 1.1025(5) 0.0237(5) 0.032(2) Uani 1 1 d . . . . .
H12 H 0.9333 1.1356 -0.0069 0.039 Uiso 1 1 calc R U . . .
C13 C 0.7903(9) 1.0968(6) 0.0028(6) 0.040(2) Uani 1 1 d . . . . .
H13 H 0.7536 1.1256 -0.0422 0.048 Uiso 1 1 calc R U . . .
C14 C 0.7382(8) 1.0484(7) 0.0484(6) 0.041(2) Uani 1 1 d . . . . .
H14 H 0.6650 1.0436 0.0352 0.049 Uiso 1 1 calc R U . . .
C15 C 0.7929(7) 1.0071(6) 0.1131(6) 0.0312(19) Uani 1 1 d . . . . .
H15 H 0.7559 0.9742 0.1440 0.037 Uiso 1 1 calc R U . . .
C16 C 1.0739(8) 1.1324(5) 0.3432(6) 0.034(2) Uani 1 1 d . . . . .
H16 H 1.1165 1.1448 0.3084 0.041 Uiso 1 1 calc R U . . .
C17 C 1.0835(8) 1.1949(6) 0.4118(5) 0.036(2) Uani 1 1 d . . . . .
H17 H 1.1302 1.2504 0.4222 0.043 Uiso 1 1 calc R U . . .
C18 C 1.0255(8) 1.1774(6) 0.4653(5) 0.035(2) Uani 1 1 d . . . . .
H18 H 1.0337 1.2192 0.5141 0.042 Uiso 1 1 calc R U . . .
C19 C 0.9541(7) 1.0963(6) 0.4461(5) 0.0300(19) Uani 1 1 d . . . . .
H19 H 0.9118 1.0829 0.4809 0.036 Uiso 1 1 calc R U . . .
C20 C 0.9460(7) 1.0356(5) 0.3749(5) 0.0246(17) Uani 1 1 d . . . . .
C21 C 0.8792(7) 0.9500(5) 0.3509(5) 0.0239(17) Uani 1 1 d . . . . .
C22 C 0.8076(7) 0.9010(6) 0.3819(5) 0.0290(19) Uani 1 1 d . . . . .
H22 H 0.7865 0.9193 0.4292 0.035 Uiso 1 1 calc DR U . . .
C23 C 0.7742(6) 0.8202(6) 0.3289(5) 0.0238(17) Uani 1 1 d . . . . .
C24 C 0.7029(7) 0.7381(6) 0.3240(5) 0.0280(19) Uani 1 1 d . . . . .
C25 C 0.6475(7) 0.7225(6) 0.3802(5) 0.0303(19) Uani 1 1 d . . . . .
H25 H 0.6545 0.7682 0.4254 0.036 Uiso 1 1 calc DR U . . .
C26 C 0.5828(7) 0.6425(7) 0.3719(6) 0.039(2) Uani 1 1 d . . . . .
H26 H 0.5475 0.6311 0.4121 0.047 Uiso 1 1 calc R U . . .
C27 C 0.5706(7) 0.5789(7) 0.3031(6) 0.037(2) Uani 1 1 d . . . . .
H27 H 0.5236 0.5237 0.2932 0.045 Uiso 1 1 calc R U . . .
C28 C 0.6276(7) 0.5967(6) 0.2490(6) 0.0304(19) Uani 1 1 d . . . . .
H28 H 0.6212 0.5519 0.2032 0.036 Uiso 1 1 calc R U . . .
C29 C 0.6325(7) 0.7641(6) 0.0331(6) 0.0293(19) Uani 1 1 d . . . . .
H29 H 0.6251 0.8083 0.0735 0.035 Uiso 1 1 calc R U . . .
C30 C 0.5754(7) 0.7573(6) -0.0548(6) 0.032(2) Uani 1 1 d . . . . .
H30 H 0.5275 0.7950 -0.0737 0.039 Uiso 1 1 calc R U . . .
C31 C 0.5896(7) 0.6951(6) -0.1140(6) 0.035(2) Uani 1 1 d . . . . .
H31 H 0.5528 0.6909 -0.1739 0.042 Uiso 1 1 calc R U . . .
C32 C 0.6587(7) 0.6387(6) -0.0843(5) 0.0279(18) Uani 1 1 d . . . . .
H32 H 0.6700 0.5956 -0.1234 0.034 Uiso 1 1 calc R U . . .
C33 C 0.7107(6) 0.6478(5) 0.0046(5) 0.0235(17) Uani 1 1 d . . . . .
C34 C 0.7832(6) 0.5931(5) 0.0432(5) 0.0231(17) Uani 1 1 d . . . . .
C35 C 0.8215(7) 0.5231(5) 0.0111(5) 0.0236(17) Uani 1 1 d . . . . .
H35 H 0.8038 0.4967 -0.0472 0.028 Uiso 1 1 calc R U . . .
C36 C 0.8909(6) 0.5018(5) 0.0842(5) 0.0215(16) Uani 1 1 d . . . . .
C37 C 0.9577(7) 0.4380(5) 0.1007(5) 0.0231(17) Uani 1 1 d . . . . .
C38 C 0.9685(7) 0.3784(5) 0.0371(5) 0.0259(18) Uani 1 1 d . . . . .
H38 H 0.9277 0.3755 -0.0217 0.031 Uiso 1 1 calc R U . . .
C39 C 1.0398(7) 0.3230(5) 0.0606(5) 0.031(2) Uani 1 1 d . . . . .
H39 H 1.0479 0.2817 0.0181 0.037 Uiso 1 1 calc R U . . .
C40 C 1.0978(7) 0.3290(5) 0.1456(6) 0.031(2) Uani 1 1 d . . . . .
H40 H 1.1470 0.2920 0.1625 0.037 Uiso 1 1 calc R U . . .
C41 C 1.0849(7) 0.3889(5) 0.2071(5) 0.0272(18) Uani 1 1 d . . . . .
H41 H 1.1249 0.3919 0.2661 0.033 Uiso 1 1 calc R U . . .
C42 C 0.8000(7) 0.4206(6) 0.2787(5) 0.033(2) Uani 1 1 d . . . . .
H42 H 0.7629 0.4394 0.2267 0.039 Uiso 1 1 calc R U . . .
C43 C 0.7456(8) 0.3628(6) 0.3163(6) 0.040(2) Uani 1 1 d . . . . .
H43 H 0.6721 0.3429 0.2906 0.048 Uiso 1 1 calc R U . . .
C44 C 0.7990(8) 0.3343(6) 0.3913(6) 0.040(2) Uani 1 1 d . . . . .
H44 H 0.7625 0.2947 0.4177 0.048 Uiso 1 1 calc R U . . .
C45 C 0.9042(8) 0.3633(5) 0.4274(6) 0.034(2) Uani 1 1 d . . . . .
H45 H 0.9421 0.3438 0.4788 0.041 Uiso 1 1 calc R U . . .
C46 C 0.9558(7) 0.4225(5) 0.3877(5) 0.0234(17) Uani 1 1 d . . . . .
C47 C 1.0695(7) 0.4603(5) 0.4215(5) 0.0244(17) Uani 1 1 d . . . . .
C48 C 1.1435(8) 0.4426(6) 0.4949(5) 0.031(2) Uani 1 1 d . . . . .
H48 H 1.1231 0.4022 0.5294 0.037 Uiso 1 1 calc R U . . .
C49 C 1.2463(8) 0.4849(6) 0.5162(5) 0.038(2) Uani 1 1 d . . . . .
H49 H 1.2969 0.4751 0.5670 0.046 Uiso 1 1 calc R U . . .
C50 C 1.2768(8) 0.5414(7) 0.4643(6) 0.040(2) Uani 1 1 d . . . . .
H50 H 1.3482 0.5687 0.4781 0.047 Uiso 1 1 calc R U . . .
C51 C 1.2021(7) 0.5576(5) 0.3921(5) 0.0281(19) Uani 1 1 d . . . . .
C52 C 1.2171(6) 0.6148(5) 0.3303(5) 0.0230(16) Uani 1 1 d . . . . .
C53 C 1.3136(8) 0.6588(7) 0.3312(7) 0.042(2) Uani 1 1 d . . . . .
H53 H 1.3748 0.6529 0.3753 0.050 Uiso 1 1 calc R U . . .
C54 C 1.3232(8) 0.7117(7) 0.2689(7) 0.048(3) Uani 1 1 d . . . . .
H54 H 1.3897 0.7407 0.2691 0.057 Uiso 1 1 calc R U . . .
C55 C 1.2318(8) 0.7202(6) 0.2066(6) 0.037(2) Uani 1 1 d . . . . .
H55 H 1.2344 0.7565 0.1636 0.045 Uiso 1 1 calc R U . . .
C56 C 1.1367(7) 0.6752(5) 0.2077(5) 0.0279(19) Uani 1 1 d . . . . .
H56 H 1.0745 0.6822 0.1654 0.033 Uiso 1 1 calc R U . . .
P1A P 0.5063(2) 0.9035(2) 0.18458(17) 0.0428(6) Uani 1 1 d . . . . .
F1A F 0.5188(6) 0.8026(5) 0.1847(4) 0.067(2) Uani 1 1 d . . . . .
F2A F 0.4911(6) 1.0025(4) 0.1828(5) 0.0663(19) Uani 1 1 d . . . . .
F3A F 0.3843(5) 0.8718(4) 0.1686(4) 0.0575(17) Uani 1 1 d . . . . .
F4A F 0.5271(5) 0.9136(5) 0.2860(4) 0.0623(19) Uani 1 1 d . . . . .
F5A F 0.6272(5) 0.9342(5) 0.2015(5) 0.069(2) Uani 1 1 d . . . . .
F6A F 0.4835(6) 0.8917(5) 0.0828(4) 0.067(2) Uani 1 1 d . . . . .
P1B P 0.3868(3) 0.3426(2) 0.35962(19) 0.0507(7) Uani 0.8 1 d D U P A 1
F1B F 0.4371(9) 0.2909(7) 0.4374(6) 0.083(2) Uani 0.8 1 d D U P A 1
F2B F 0.2822(7) 0.3369(6) 0.3821(7) 0.0644(17) Uani 0.8 1 d D U P A 1
F3B F 0.3446(7) 0.3992(6) 0.2850(5) 0.062(2) Uani 0.8 1 d D U P A 1
F4B F 0.4924(6) 0.3489(6) 0.3374(6) 0.0602(17) Uani 0.8 1 d D U P A 1
F5B F 0.3347(9) 0.2544(6) 0.2924(6) 0.083(3) Uani 0.8 1 d D U P A 1
F6B F 0.4384(7) 0.4333(5) 0.4250(6) 0.064(2) Uani 0.8 1 d D U P A 1
P1B' P 0.3868(3) 0.3426(2) 0.35962(19) 0.0507(7) Uani 0.2 1 d D U P B 2
F1B' F 0.399(2) 0.2613(11) 0.4133(14) 0.059(3) Uani 0.2 1 d D U P B 2
F2B' F 0.2832(15) 0.354(2) 0.379(2) 0.0644(17) Uani 0.2 1 d D U P B 2
F3B' F 0.381(2) 0.4253(11) 0.3089(13) 0.056(3) Uani 0.2 1 d D U P B 2
F4B' F 0.4908(15) 0.331(2) 0.340(2) 0.0602(17) Uani 0.2 1 d D U P B 2
F5B' F 0.317(2) 0.2796(13) 0.2721(10) 0.058(4) Uani 0.2 1 d D U P B 2
F6B' F 0.457(2) 0.4081(13) 0.4461(10) 0.059(4) Uani 0.2 1 d D U P B 2
O1S O 0.6266(5) 0.4315(5) 0.0939(4) 0.0401(16) Uani 1 1 d . . . . .
C1S C 0.6246(8) 0.3857(6) 0.0291(7) 0.040(2) Uani 1 1 d . . . . .
C2S C 0.5626(10) 0.4021(8) -0.0593(6) 0.058(3) Uani 1 1 d . . . . .
H1S1 H 0.5103 0.3486 -0.0900 0.088 Uiso 1 1 calc R U . . .
H1S2 H 0.6098 0.4171 -0.0920 0.088 Uiso 1 1 calc R U . . .
H1S3 H 0.5274 0.4513 -0.0534 0.088 Uiso 1 1 calc R U . . .
C3S C 0.6804(9) 0.3114(7) 0.0330(9) 0.059(3) Uani 1 1 d . . . . .
H3S1 H 0.7446 0.3295 0.0196 0.089 Uiso 1 1 calc R U . . .
H3S2 H 0.6355 0.2604 -0.0092 0.089 Uiso 1 1 calc R U . . .
H3S3 H 0.6981 0.2950 0.0911 0.089 Uiso 1 1 calc R U . . .
O1T O 0.6072(8) 0.2136(7) 0.4369(7) 0.041(2) Uani 0.625 1 d D U P C 1
H1T H 0.5582 0.2410 0.4311 0.061 Uiso 0.625 1 calc R U P C 1
C1T C 0.5760(14) 0.1376(10) 0.3623(10) 0.054(4) Uani 0.625 1 d D U P C 1
H1T1 H 0.5643 0.1615 0.3079 0.081 Uiso 0.625 1 calc R U P C 1
H1T2 H 0.5116 0.0985 0.3608 0.081 Uiso 0.625 1 calc R U P C 1
H1T3 H 0.6319 0.1040 0.3704 0.081 Uiso 0.625 1 calc R U P C 1
O1T' O 0.715(3) 0.116(3) 0.277(3) 0.027(8) Uani 0.125 1 d D U P D 2
H1T' H 0.7661 0.1583 0.3004 0.040 Uiso 0.125 1 d R U P D 2
C1T' C 0.614(4) 0.150(4) 0.268(4) 0.024(8) Uani 0.125 1 d D U P D 2
H1T4 H 0.5554 0.0992 0.2532 0.036 Uiso 0.125 1 d R U P D 2
H1T5 H 0.6001 0.1877 0.2224 0.036 Uiso 0.125 1 d R U P D 2
H1T6 H 0.6206 0.1844 0.3229 0.036 Uiso 0.125 1 d R U P D 2
O1R O 0.6905(17) 0.8860(12) 0.5573(9) 0.060(9) Uani 0.25 1 d . . P . .
H1R H 0.7337 0.8754 0.5333 0.091 Uiso 0.25 1 calc DR U P . .
C1R C 0.598(3) 0.902(2) 0.493(3) 0.037(9) Uani 0.25 1 d . . P . .
H1R1 H 0.5653 0.9421 0.5209 0.055 Uiso 0.25 1 calc R U P . .
H1R2 H 0.5482 0.8457 0.4681 0.055 Uiso 0.25 1 calc R U P . .
H1R3 H 0.6176 0.9290 0.4478 0.055 Uiso 0.25 1 calc R U P . .

loop_
_atom_site_aniso_label
_atom_site_aniso_U_11
_atom_site_aniso_U_22
_atom_site_aniso_U_33
_atom_site_aniso_U_23
_atom_site_aniso_U_13
_atom_site_aniso_U_12
Ru1 0.0271(4) 0.0211(3) 0.0108(3) 0.0067(2) 0.0075(3) 0.0081(3)
Ru2 0.0283(4) 0.0198(3) 0.0136(3) 0.0074(2) 0.0113(3) 0.0073(3)
Zn1 0.0275(5) 0.0255(5) 0.0189(4) 0.0097(4) 0.0101(4) 0.0065(4)
Cl1 0.0313(11) 0.0240(9) 0.0155(8) 0.0066(7) 0.0088(8) 0.0097(8)
Cl2 0.0286(11) 0.0215(9) 0.0172(8) 0.0059(7) 0.0107(8) 0.0053(8)
N1 0.031(4) 0.026(3) 0.014(3) 0.008(3) 0.010(3) 0.010(3)
N2 0.031(4) 0.018(3) 0.021(3) 0.006(3) 0.013(3) 0.005(3)
N3 0.031(4) 0.022(3) 0.019(3) 0.006(3) 0.012(3) 0.008(3)
N4 0.032(4) 0.024(3) 0.014(3) 0.007(3) 0.005(3) 0.009(3)
N5 0.028(4) 0.024(3) 0.014(3) 0.009(3) 0.011(3) 0.013(3)
N6 0.026(4) 0.033(4) 0.018(3) 0.012(3) 0.015(3) 0.009(3)
N7 0.021(4) 0.039(4) 0.023(3) 0.021(3) 0.010(3) 0.010(3)
N8 0.028(4) 0.030(4) 0.024(3) 0.016(3) 0.013(3) 0.000(3)
N9 0.023(4) 0.022(3) 0.010(3) 0.008(2) 0.000(3) 0.004(3)
N10 0.031(4) 0.022(3) 0.015(3) 0.010(3) 0.014(3) 0.005(3)
N11 0.034(4) 0.019(3) 0.014(3) 0.003(2) 0.010(3) 0.004(3)
N12 0.033(4) 0.021(3) 0.011(3) 0.006(2) 0.005(3) 0.009(3)
N13 0.029(4) 0.027(3) 0.013(3) 0.006(3) 0.009(3) 0.012(3)
N14 0.027(4) 0.027(3) 0.008(3) 0.003(2) 0.006(3) 0.009(3)
C1 0.046(6) 0.035(4) 0.018(4) 0.016(3) 0.019(4) 0.020(4)
C2 0.056(7) 0.055(6) 0.023(4) 0.014(4) 0.011(5) 0.022(5)
C3 0.052(7) 0.072(8) 0.043(6) 0.021(6) 0.011(6) 0.016(6)
C4 0.041(6) 0.046(6) 0.049(6) 0.006(5) 0.019(5) -0.001(5)
C5 0.014(4) 0.017(4) 0.062(6) 0.023(4) 0.012(4) 0.007(3)
C6 0.034(5) 0.019(4) 0.027(4) 0.000(3) 0.018(4) 0.001(3)
C7 0.038(5) 0.031(4) 0.033(5) 0.005(4) 0.019(4) 0.001(4)
C8 0.051(6) 0.033(5) 0.035(5) 0.011(4) 0.032(5) 0.003(4)
C9 0.046(6) 0.020(4) 0.029(4) 0.007(3) 0.020(4) 0.002(4)
C10 0.035(5) 0.021(4) 0.013(3) 0.004(3) 0.013(3) 0.003(3)
C11 0.047(6) 0.015(3) 0.018(4) 0.007(3) 0.017(4) 0.012(3)
C12 0.049(6) 0.025(4) 0.024(4) 0.013(3) 0.014(4) 0.007(4)
C13 0.055(7) 0.038(5) 0.029(5) 0.015(4) 0.009(5) 0.022(5)
C14 0.037(6) 0.050(6) 0.040(5) 0.019(5) 0.009(5) 0.020(5)
C15 0.033(5) 0.031(4) 0.034(5) 0.012(4) 0.016(4) 0.007(4)
C16 0.051(6) 0.025(4) 0.028(4) 0.009(4) 0.015(4) 0.008(4)
C17 0.054(6) 0.026(4) 0.023(4) -0.003(4) 0.008(4) 0.010(4)
C18 0.055(7) 0.030(5) 0.017(4) 0.002(4) 0.004(4) 0.018(4)
C19 0.041(6) 0.035(5) 0.018(4) 0.005(3) 0.008(4) 0.019(4)
C20 0.032(5) 0.028(4) 0.017(4) 0.003(3) 0.010(4) 0.012(4)
C21 0.037(5) 0.028(4) 0.016(3) 0.005(3) 0.016(4) 0.016(4)
C22 0.032(5) 0.044(5) 0.020(4) 0.013(4) 0.014(4) 0.020(4)
C23 0.026(5) 0.039(5) 0.015(3) 0.016(3) 0.010(3) 0.017(4)
C24 0.027(5) 0.042(5) 0.027(4) 0.024(4) 0.016(4) 0.016(4)
C25 0.027(5) 0.049(5) 0.023(4) 0.022(4) 0.011(4) 0.014(4)
C26 0.031(5) 0.061(6) 0.038(5) 0.035(5) 0.017(4) 0.018(5)
C27 0.022(5) 0.054(6) 0.036(5) 0.031(5) 0.005(4) 0.004(4)
C28 0.028(5) 0.036(5) 0.032(4) 0.024(4) 0.008(4) 0.010(4)
C29 0.025(5) 0.037(5) 0.029(4) 0.019(4) 0.009(4) 0.004(4)
C30 0.026(5) 0.037(5) 0.037(5) 0.021(4) 0.012(4) 0.003(4)
C31 0.034(5) 0.049(5) 0.021(4) 0.021(4) 0.004(4) 0.004(4)
C32 0.031(5) 0.035(4) 0.017(4) 0.014(3) 0.006(4) 0.004(4)
C33 0.024(4) 0.028(4) 0.017(4) 0.015(3) 0.005(3) -0.001(3)
C34 0.026(5) 0.029(4) 0.013(3) 0.010(3) 0.006(3) 0.000(3)
C35 0.034(5) 0.024(4) 0.011(3) 0.006(3) 0.009(3) -0.001(3)
C36 0.028(4) 0.025(4) 0.012(3) 0.009(3) 0.009(3) -0.001(3)
C37 0.030(5) 0.024(4) 0.020(4) 0.007(3) 0.016(4) 0.001(3)
C38 0.033(5) 0.023(4) 0.019(4) 0.002(3) 0.010(4) 0.000(3)
C39 0.043(6) 0.027(4) 0.029(4) 0.000(4) 0.024(4) 0.004(4)
C40 0.042(6) 0.022(4) 0.038(5) 0.005(4) 0.025(4) 0.007(4)
C41 0.036(5) 0.028(4) 0.021(4) 0.007(3) 0.011(4) 0.011(4)
C42 0.037(6) 0.039(5) 0.021(4) 0.008(4) 0.008(4) 0.007(4)
C43 0.042(6) 0.044(5) 0.032(5) 0.014(4) 0.011(5) 0.000(5)
C44 0.051(7) 0.037(5) 0.034(5) 0.021(4) 0.017(5) -0.001(5)
C45 0.056(7) 0.026(4) 0.027(4) 0.016(4) 0.018(5) 0.011(4)
C46 0.038(5) 0.018(4) 0.014(3) 0.005(3) 0.007(4) 0.006(3)
C47 0.037(5) 0.027(4) 0.012(3) 0.006(3) 0.007(3) 0.015(4)
C48 0.046(6) 0.031(4) 0.020(4) 0.012(3) 0.010(4) 0.018(4)
C49 0.051(7) 0.048(6) 0.019(4) 0.018(4) 0.003(4) 0.031(5)
C50 0.041(6) 0.048(6) 0.031(5) 0.006(4) 0.009(4) 0.016(5)
C51 0.044(6) 0.030(4) 0.017(4) 0.008(3) 0.012(4) 0.022(4)
C52 0.025(4) 0.028(4) 0.015(3) 0.004(3) 0.003(3) 0.010(3)
C53 0.030(5) 0.053(6) 0.043(6) 0.015(5) 0.010(5) 0.015(5)
C54 0.034(6) 0.062(7) 0.048(6) 0.021(5) 0.016(5) 0.003(5)
C55 0.043(6) 0.044(5) 0.031(5) 0.009(4) 0.024(5) 0.002(4)
C56 0.035(5) 0.034(4) 0.019(4) 0.011(3) 0.014(4) 0.006(4)
P1A 0.0381(16) 0.0638(18) 0.0356(13) 0.0158(13) 0.0187(12) 0.0181(13)
F1A 0.096(6) 0.073(5) 0.056(4) 0.030(4) 0.037(4) 0.044(4)
F2A 0.067(5) 0.061(4) 0.078(5) 0.012(4) 0.032(4) 0.014(4)
F3A 0.040(4) 0.069(4) 0.062(4) 0.027(3) 0.012(3) 0.005(3)
F4A 0.062(4) 0.096(5) 0.032(3) 0.006(3) 0.022(3) 0.013(4)
F5A 0.027(3) 0.118(6) 0.073(5) 0.052(4) 0.021(3) 0.021(4)
F6A 0.083(5) 0.102(6) 0.033(3) 0.025(4) 0.022(3) 0.048(4)
P1B 0.0622(18) 0.0574(16) 0.0402(13) 0.0094(12) 0.0294(13) 0.0078(13)
F1B 0.117(6) 0.089(5) 0.069(4) 0.041(4) 0.047(4) 0.045(5)
F2B 0.071(3) 0.066(4) 0.068(4) 0.009(3) 0.044(3) 0.006(3)
F3B 0.058(5) 0.080(5) 0.049(4) 0.021(3) 0.017(3) 0.008(4)
F4B 0.065(3) 0.070(4) 0.057(3) 0.015(3) 0.033(3) 0.018(3)
F5B 0.103(6) 0.057(4) 0.088(5) -0.015(4) 0.048(4) -0.002(4)
F6B 0.059(5) 0.066(4) 0.059(4) -0.006(3) 0.011(4) 0.018(3)
P1B' 0.0622(18) 0.0574(16) 0.0402(13) 0.0094(12) 0.0294(13) 0.0078(13)
F1B' 0.067(8) 0.057(6) 0.048(7) 0.012(5) 0.020(6) -0.001(6)
F2B' 0.071(3) 0.066(4) 0.068(4) 0.009(3) 0.044(3) 0.006(3)
F3B' 0.061(8) 0.060(6) 0.049(7) 0.014(5) 0.024(6) 0.007(5)
F4B' 0.065(3) 0.070(4) 0.057(3) 0.015(3) 0.033(3) 0.018(3)
F5B' 0.069(6) 0.059(7) 0.045(6) 0.007(5) 0.019(6) 0.016(8)
F6B' 0.077(6) 0.058(7) 0.043(6) 0.008(5) 0.026(6) 0.003(8)
O1S 0.039(4) 0.051(4) 0.028(3) 0.011(3) 0.010(3) 0.003(3)
C1S 0.027(5) 0.040(5) 0.046(6) 0.010(5) 0.007(5) -0.003(4)
C2S 0.059(8) 0.062(7) 0.028(5) 0.016(5) -0.006(5) -0.022(6)
C3S 0.047(7) 0.042(6) 0.077(9) 0.002(6) 0.009(7) 0.005(5)
O1T 0.024(5) 0.047(6) 0.046(6) 0.026(5) -0.001(5) 0.009(4)
C1T 0.035(8) 0.048(7) 0.061(8) 0.013(6) -0.004(7) -0.006(6)
O1T' 0.024(10) 0.028(11) 0.028(10) -0.002(7) 0.007(8) 0.012(7)
C1T' 0.023(11) 0.024(11) 0.026(11) 0.000(8) 0.009(8) 0.010(8)
O1R 0.017(15) 0.07(2) 0.07(2) -0.003(17) -0.021(15) 0.015(14)
C1R 0.05(2) 0.026(17) 0.05(2) 0.022(17) 0.02(2) 0.027(17)

loop_
_atom_type_symbol
_atom_type_description
_atom_type_scat_dispersion_real
_atom_type_scat_dispersion_imag
_atom_type_scat_source
C C 0.0033 0.0016 'International Tables Vol C Tables 4.2.6.8 and 6.1.1.4'
H H 0.0000 0.0000 'International Tables Vol C Tables 4.2.6.8 and 6.1.1.4'
N N 0.0061 0.0033 'International Tables Vol C Tables 4.2.6.8 and 6.1.1.4'
F F 0.0171 0.0103 'International Tables Vol C Tables 4.2.6.8 and 6.1.1.4'
P P 0.1023 0.0942 'International Tables Vol C Tables 4.2.6.8 and 6.1.1.4'
Cl Cl 0.1484 0.1585 'International Tables Vol C Tables 4.2.6.8 and 6.1.1.4'
Zn Zn 0.2839 1.4301 'International Tables Vol C Tables 4.2.6.8 and 6.1.1.4'
Ru Ru -1.2594 0.8363 'International Tables Vol C Tables 4.2.6.8 and 6.1.1.4'
O O 0.0106 0.0060 'International Tables Vol C Tables 4.2.6.8 and 6.1.1.4'

loop_
_geom_angle_atom_site_label_1
_geom_angle_atom_site_label_2
_geom_angle_atom_site_label_3
_geom_angle
N13 Ru1 N10 173.9(2)
N13 Ru1 N14 79.8(3)
N10 Ru1 N14 99.6(2)
N13 Ru1 N12 79.4(3)
N10 Ru1 N12 101.2(3)
N14 Ru1 N12 159.2(3)
N13 Ru1 N11 96.2(3)
N10 Ru1 N11 77.7(3)
N14 Ru1 N11 89.7(2)
N12 Ru1 N11 93.2(2)
N13 Ru1 Cl1 94.74(18)
N10 Ru1 Cl1 91.35(18)
N14 Ru1 Cl1 90.89(17)
N12 Ru1 Cl1 90.16(17)
N11 Ru1 Cl1 168.98(19)
N2 Ru2 N3 79.8(3)
N2 Ru2 N5 174.8(2)
N3 Ru2 N5 100.7(3)
N2 Ru2 N1 79.7(3)
N3 Ru2 N1 159.5(3)
N5 Ru2 N1 99.8(2)
N2 Ru2 N4 97.2(3)
N3 Ru2 N4 92.7(2)
N5 Ru2 N4 77.6(3)
N1 Ru2 N4 90.5(3)
N2 Ru2 Cl2 93.85(18)
N3 Ru2 Cl2 91.03(18)
N5 Ru2 Cl2 91.34(18)
N1 Ru2 Cl2 89.67(18)
N4 Ru2 Cl2 168.82(19)
N9 Zn1 N6 155.4(3)
N9 Zn1 N8 80.4(3)
N6 Zn1 N8 115.8(3)
N9 Zn1 N7 114.1(3)
N6 Zn1 N7 80.7(3)
N8 Zn1 N7 105.8(3)
C1 N1 C5 120.1(7)
C1 N1 Ru2 127.8(6)
C5 N1 Ru2 112.0(5)
C6 N2 C10 122.3(7)
C6 N2 Ru2 118.8(5)
C10 N2 Ru2 118.9(6)
C15 N3 C11 118.0(7)
C15 N3 Ru2 128.5(5)
C11 N3 Ru2 113.5(5)
C16 N4 C20 119.4(7)
C16 N4 Ru2 125.0(6)
C20 N4 Ru2 115.5(5)
N6 N5 C21 109.5(6)
N6 N5 Ru2 133.6(5)
C21 N5 Ru2 116.8(5)
N5 N6 C23 108.2(6)
N5 N6 Zn1 135.8(5)
C23 N6 Zn1 115.8(5)
C28 N7 C24 119.7(7)
C28 N7 Zn1 128.4(6)
C24 N7 Zn1 111.6(5)
C29 N8 C33 120.5(7)
C29 N8 Zn1 127.1(6)
C33 N8 Zn1 112.3(5)
N10 N9 C34 108.1(6)
N10 N9 Zn1 136.2(5)
C34 N9 Zn1 115.5(5)
N9 N10 C36 109.8(6)
N9 N10 Ru1 133.8(5)
C36 N10 Ru1 116.3(5)
C37 N11 C41 119.2(6)
C37 N11 Ru1 116.2(5)
C41 N11 Ru1 124.6(5)
C42 N12 C46 118.4(7)
C42 N12 Ru1 127.6(5)
C46 N12 Ru1 114.0(5)
C47 N13 C51 122.8(7)
C47 N13 Ru1 119.0(6)
C51 N13 Ru1 118.1(5)
C56 N14 C52 119.2(7)
C56 N14 Ru1 127.6(6)
C52 N14 Ru1 113.0(5)
N1 C1 C2 122.1(9)
C1 C2 C3 119.0(10)
C4 C3 C2 119.4(11)
C3 C4 C5 121.4(10)
C4 C5 N1 117.3(8)
C4 C5 C6 125.5(8)
N1 C5 C6 116.0(7)
N2 C6 C7 119.8(8)
N2 C6 C5 113.1(7)
C7 C6 C5 126.9(9)
C6 C7 C8 118.1(9)
C9 C8 C7 121.7(8)
C8 C9 C10 118.9(8)
N2 C10 C9 119.2(8)
N2 C10 C11 112.5(6)
C9 C10 C11 128.3(8)
N3 C11 C12 120.4(8)
N3 C11 C10 115.4(7)
C12 C11 C10 124.2(7)
C13 C12 C11 120.6(8)
C12 C13 C14 118.6(9)
C15 C14 C13 119.7(9)
N3 C15 C14 122.7(8)
N4 C16 C17 121.9(9)
C16 C17 C18 120.3(9)
C17 C18 C19 118.4(8)
C20 C19 C18 119.1(8)
N4 C20 C19 120.8(8)
N4 C20 C21 115.1(6)
C19 C20 C21 124.1(7)
N5 C21 C22 108.5(7)
N5 C21 C20 115.0(7)
C22 C21 C20 136.4(7)
C23 C22 C21 105.1(7)
N6 C23 C22 108.6(7)
N6 C23 C24 116.0(7)
C22 C23 C24 135.4(7)
N7 C24 C25 119.4(8)
N7 C24 C23 115.6(7)
C25 C24 C23 125.0(8)
C26 C25 C24 121.3(9)
C25 C26 C27 117.9(8)
C28 C27 C26 119.0(9)
N7 C28 C27 122.6(9)
N8 C29 C30 120.9(8)
C31 C30 C29 119.5(9)
C30 C31 C32 119.2(8)
C33 C32 C31 118.0(8)
N8 C33 C32 121.9(8)
N8 C33 C34 114.9(7)
C32 C33 C34 123.1(8)
N9 C34 C35 108.5(7)
N9 C34 C33 116.6(7)
C35 C34 C33 134.8(7)
C36 C35 C34 104.3(6)
N10 C36 C35 109.3(7)
N10 C36 C37 115.4(7)
C35 C36 C37 135.3(7)
N11 C37 C38 121.0(8)
N11 C37 C36 114.3(6)
C38 C37 C36 124.6(7)
C37 C38 C39 119.4(8)
C40 C39 C38 118.9(7)
C39 C40 C41 120.1(8)
N11 C41 C40 121.4(8)
N12 C42 C43 121.9(8)
C44 C43 C42 119.4(9)
C45 C44 C43 119.7(8)
C44 C45 C46 118.9(8)
N12 C46 C45 121.7(8)
N12 C46 C47 114.2(7)
C45 C46 C47 124.1(7)
N13 C47 C48 119.3(8)
N13 C47 C46 113.3(7)
C48 C47 C46 127.4(7)
C49 C48 C47 118.8(8)
C48 C49 C50 120.7(9)
C51 C50 C49 119.2(10)
N13 C51 C50 119.1(8)
N13 C51 C52 113.0(7)
C50 C51 C52 127.9(9)
N14 C52 C53 119.7(8)
N14 C52 C51 115.9(7)
C53 C52 C51 124.3(8)
C52 C53 C54 121.7(10)
C55 C54 C53 117.3(9)
C56 C55 C54 119.3(9)
N14 C56 C55 122.6(9)
F5A P1A F2A 90.7(4)
F5A P1A F4A 90.4(4)
F2A P1A F4A 91.3(4)
F5A P1A F6A 90.6(4)
F2A P1A F6A 89.4(4)
F4A P1A F6A 178.8(5)
F5A P1A F3A 179.2(4)
F2A P1A F3A 89.8(4)
F4A P1A F3A 88.9(4)
F6A P1A F3A 90.1(4)
F5A P1A F1A 90.5(4)
F2A P1A F1A 178.6(5)
F4A P1A F1A 89.4(4)
F6A P1A F1A 89.9(4)
F3A P1A F1A 89.1(4)
F5B P1B F2B 89.3(5)
F5B P1B F3B 89.6(6)
F2B P1B F3B 90.6(5)
F5B P1B F4B 91.1(4)
F2B P1B F4B 179.6(5)
F3B P1B F4B 89.4(4)
F5B P1B F6B 178.2(6)
F2B P1B F6B 90.9(4)
F3B P1B F6B 88.6(5)
F4B P1B F6B 88.8(4)
F5B P1B F1B 93.6(6)
F2B P1B F1B 92.1(5)
F3B P1B F1B 175.9(6)
F4B P1B F1B 87.9(5)
F6B P1B F1B 88.2(5)
O1S C1S C3S 122.2(10)
O1S C1S C2S 120.7(10)
C3S C1S C2S 117.1(10)

loop_
_geom_bond_atom_site_label_1
_geom_bond_atom_site_label_2
_geom_bond_distance
Ru1 N13 1.958(7)
Ru1 N10 2.048(7)
Ru1 N14 2.056(7)
Ru1 N12 2.066(7)
Ru1 N11 2.066(6)
Ru1 Cl1 2.3997(18)
Ru2 N2 1.961(6)
Ru2 N3 2.047(7)
Ru2 N5 2.048(6)
Ru2 N1 2.049(7)
Ru2 N4 2.065(6)
Ru2 Cl2 2.4028(18)
Zn1 N9 1.958(6)
Zn1 N6 1.959(7)
Zn1 N8 2.114(7)
Zn1 N7 2.117(6)
N1 C1 1.342(9)
N1 C5 1.406(10)
N2 C6 1.352(11)
N2 C10 1.361(10)
N3 C15 1.351(11)
N3 C11 1.381(9)
N4 C16 1.341(11)
N4 C20 1.370(10)
N5 N6 1.321(9)
N5 C21 1.351(9)
N6 C23 1.377(9)
N7 C28 1.324(11)
N7 C24 1.355(11)
N8 C29 1.333(11)
N8 C33 1.346(10)
N9 N10 1.324(9)
N9 C34 1.374(9)
N10 C36 1.351(9)
N11 C37 1.355(10)
N11 C41 1.358(10)
N12 C42 1.342(11)
N12 C46 1.360(10)
N13 C47 1.341(10)
N13 C51 1.359(11)
N14 C56 1.351(10)
N14 C52 1.360(10)
C1 C2 1.377(14)
C2 C3 1.387(15)
C3 C4 1.375(15)
C4 C5 1.396(14)
C5 C6 1.420(11)
C6 C7 1.384(11)
C7 C8 1.387(13)
C8 C9 1.368(14)
C9 C10 1.384(11)
C10 C11 1.460(12)
C11 C12 1.391(11)
C12 C13 1.374(14)
C13 C14 1.381(13)
C14 C15 1.376(13)
C16 C17 1.378(11)
C17 C18 1.381(13)
C18 C19 1.404(13)
C19 C20 1.400(10)
C20 C21 1.426(11)
C21 C22 1.396(11)
C22 C23 1.379(12)
C23 C24 1.451(12)
C24 C25 1.387(10)
C25 C26 1.371(13)
C26 C27 1.382(14)
C27 C28 1.379(12)
C29 C30 1.402(12)
C30 C31 1.389(13)
C31 C32 1.402(13)
C32 C33 1.399(10)
C33 C34 1.448(12)
C34 C35 1.409(11)
C35 C36 1.390(11)
C36 C37 1.442(11)
C37 C38 1.394(10)
C38 C39 1.395(12)
C39 C40 1.365(13)
C40 C41 1.384(11)
C42 C43 1.385(12)
C43 C44 1.379(13)
C44 C45 1.360(14)
C45 C46 1.400(11)
C46 C47 1.483(12)
C47 C48 1.399(11)
C48 C49 1.378(14)
C49 C50 1.384(13)
C50 C51 1.383(13)
C51 C52 1.451(11)
C52 C53 1.384(13)
C53 C54 1.396(14)
C54 C55 1.388(15)
C55 C56 1.384(12)
P1A F5A 1.580(6)
P1A F2A 1.581(7)
P1A F4A 1.596(6)
P1A F6A 1.597(6)
P1A F3A 1.599(7)
P1A F1A 1.600(7)
P1B F5B 1.585(8)
P1B F2B 1.586(7)
P1B F3B 1.593(8)
P1B F4B 1.596(7)
P1B F6B 1.600(8)
P1B F1B 1.605(9)
O1S C1S 1.217(12)
C1S C3S 1.480(15)
C1S C2S 1.510(14)
O1T C1T 1.523(9)
O1T' C1T' 1.539(10)
O1R C1R 1.45(4)

loop_
_geom_torsion_atom_site_label_1
_geom_torsion_atom_site_label_2
_geom_torsion_atom_site_label_3
_geom_torsion_atom_site_label_4
_geom_torsion
C21 N5 N6 C23 -2.0(9)
Ru2 N5 N6 C23 177.5(5)
C21 N5 N6 Zn1 -175.1(6)
Ru2 N5 N6 Zn1 4.3(12)
C34 N9 N10 C36 0.4(8)
Zn1 N9 N10 C36 -175.1(6)
C34 N9 N10 Ru1 175.5(5)
Zn1 N9 N10 Ru1 0.0(11)
C5 N1 C1 C2 6.2(12)
Ru2 N1 C1 C2 -177.3(6)
N1 C1 C2 C3 -0.1(14)
C1 C2 C3 C4 -1.8(16)
C2 C3 C4 C5 -2.4(17)
C3 C4 C5 N1 8.1(15)
C3 C4 C5 C6 175.0(10)
C1 N1 C5 C4 -10.0(12)
Ru2 N1 C5 C4 173.0(7)
C1 N1 C5 C6 -178.1(7)
Ru2 N1 C5 C6 4.9(9)
C10 N2 C6 C7 -1.0(11)
Ru2 N2 C6 C7 179.6(6)
C10 N2 C6 C5 -175.6(7)
Ru2 N2 C6 C5 5.0(9)
C4 C5 C6 N2 -173.5(9)
N1 C5 C6 N2 -6.4(11)
C4 C5 C6 C7 12.4(15)
N1 C5 C6 C7 179.4(8)
N2 C6 C7 C8 -0.9(12)
C5 C6 C7 C8 172.9(8)
C6 C7 C8 C9 2.3(13)
C7 C8 C9 C10 -1.9(13)
C6 N2 C10 C9 1.5(11)
Ru2 N2 C10 C9 -179.2(5)
C6 N2 C10 C11 -179.2(6)
Ru2 N2 C10 C11 0.2(8)
C8 C9 C10 N2 0.0(11)
C8 C9 C10 C11 -179.3(8)
C15 N3 C11 C12 -0.3(11)
Ru2 N3 C11 C12 179.4(6)
C15 N3 C11 C10 179.3(7)
Ru2 N3 C11 C10 -1.0(8)
N2 C10 C11 N3 0.6(9)
C9 C10 C11 N3 179.9(7)
N2 C10 C11 C12 -179.9(7)
C9 C10 C11 C12 -0.6(13)
N3 C11 C12 C13 0.1(12)
C10 C11 C12 C13 -179.5(8)
C11 C12 C13 C14 0.2(13)
C12 C13 C14 C15 -0.1(14)
C11 N3 C15 C14 0.4(12)
Ru2 N3 C15 C14 -179.3(7)
C13 C14 C15 N3 -0.2(14)
C20 N4 C16 C17 -1.1(13)
Ru2 N4 C16 C17 -176.7(7)
N4 C16 C17 C18 2.4(15)
C16 C17 C18 C19 -2.6(14)
C17 C18 C19 C20 1.5(13)
C16 N4 C20 C19 0.0(12)
Ru2 N4 C20 C19 176.1(6)
C16 N4 C20 C21 -178.1(8)
Ru2 N4 C20 C21 -2.1(9)
C18 C19 C20 N4 -0.3(13)
C18 C19 C20 C21 177.7(8)
N6 N5 C21 C22 1.4(9)
Ru2 N5 C21 C22 -178.1(5)
N6 N5 C21 C20 179.0(7)
Ru2 N5 C21 C20 -0.5(9)
N4 C20 C21 N5 1.7(11)
C19 C20 C21 N5 -176.4(8)
N4 C20 C21 C22 178.4(9)
C19 C20 C21 C22 0.3(16)
N5 C21 C22 C23 -0.3(9)
C20 C21 C22 C23 -177.2(9)
N5 N6 C23 C22 1.8(9)
Zn1 N6 C23 C22 176.5(5)
N5 N6 C23 C24 -178.0(7)
Zn1 N6 C23 C24 -3.3(9)
C21 C22 C23 N6 -0.9(9)
C21 C22 C23 C24 178.8(9)
C28 N7 C24 C25 -0.8(12)
Zn1 N7 C24 C25 -175.1(6)
C28 N7 C24 C23 179.8(7)
Zn1 N7 C24 C23 5.5(9)
N6 C23 C24 N7 -1.8(11)
C22 C23 C24 N7 178.5(9)
N6 C23 C24 C25 178.8(8)
C22 C23 C24 C25 -0.9(15)
N7 C24 C25 C26 1.7(13)
C23 C24 C25 C26 -179.0(8)
C24 C25 C26 C27 -2.9(13)
C25 C26 C27 C28 3.4(13)
C24 N7 C28 C27 1.3(13)
Zn1 N7 C28 C27 174.6(6)
C26 C27 C28 N7 -2.6(13)
C33 N8 C29 C30 1.7(11)
Zn1 N8 C29 C30 177.8(6)
N8 C29 C30 C31 -2.6(12)
C29 C30 C31 C32 1.7(12)
C30 C31 C32 C33 0.1(12)
C29 N8 C33 C32 0.2(11)
Zn1 N8 C33 C32 -176.5(6)
C29 N8 C33 C34 179.7(7)
Zn1 N8 C33 C34 3.0(8)
C31 C32 C33 N8 -1.1(12)
C31 C32 C33 C34 179.5(7)
N10 N9 C34 C35 -0.1(8)
Zn1 N9 C34 C35 176.4(5)
N10 N9 C34 C33 -179.5(6)
Zn1 N9 C34 C33 -2.9(9)
N8 C33 C34 N9 -0.3(10)
C32 C33 C34 N9 179.2(7)
N8 C33 C34 C35 -179.4(8)
C32 C33 C34 C35 0.2(14)
N9 C34 C35 C36 -0.2(8)
C33 C34 C35 C36 179.0(8)
N9 N10 C36 C35 -0.5(8)
Ru1 N10 C36 C35 -176.6(5)
N9 N10 C36 C37 179.8(6)
Ru1 N10 C36 C37 3.7(8)
C34 C35 C36 N10 0.4(8)
C34 C35 C36 C37 180.0(8)
C41 N11 C37 C38 -1.3(11)
Ru1 N11 C37 C38 176.6(6)
C41 N11 C37 C36 -177.5(7)
Ru1 N11 C37 C36 0.4(8)
N10 C36 C37 N11 -2.7(10)
C35 C36 C37 N11 177.7(8)
N10 C36 C37 C38 -178.7(7)
C35 C36 C37 C38 1.7(14)
N11 C37 C38 C39 0.8(11)
C36 C37 C38 C39 176.6(7)
C37 C38 C39 C40 -0.4(12)
C38 C39 C40 C41 0.5(12)
C37 N11 C41 C40 1.4(12)
Ru1 N11 C41 C40 -176.3(6)
C39 C40 C41 N11 -1.0(13)
C46 N12 C42 C43 0.6(12)
Ru1 N12 C42 C43 -177.4(7)
N12 C42 C43 C44 -0.7(14)
C42 C43 C44 C45 0.0(15)
C43 C44 C45 C46 0.6(14)
C42 N12 C46 C45 0.1(11)
Ru1 N12 C46 C45 178.4(6)
C42 N12 C46 C47 -179.4(7)
Ru1 N12 C46 C47 -1.1(8)
C44 C45 C46 N12 -0.7(12)
C44 C45 C46 C47 178.7(8)
C51 N13 C47 C48 0.7(11)
Ru1 N13 C47 C48 179.4(5)
C51 N13 C47 C46 -178.8(6)
Ru1 N13 C47 C46 -0.1(8)
N12 C46 C47 N13 0.8(9)
C45 C46 C47 N13 -178.7(7)
N12 C46 C47 C48 -178.7(7)
C45 C46 C47 C48 1.8(12)
N13 C47 C48 C49 0.8(11)
C46 C47 C48 C49 -179.7(8)
C47 C48 C49 C50 -2.3(13)
C48 C49 C50 C51 2.3(13)
C47 N13 C51 C50 -0.7(11)
Ru1 N13 C51 C50 -179.4(6)
C47 N13 C51 C52 179.2(7)
Ru1 N13 C51 C52 0.5(8)
C49 C50 C51 N13 -0.8(12)
C49 C50 C51 C52 179.3(8)
C56 N14 C52 C53 -3.2(11)
Ru1 N14 C52 C53 173.5(6)
C56 N14 C52 C51 178.7(7)
Ru1 N14 C52 C51 -4.5(8)
N13 C51 C52 N14 2.8(10)
C50 C51 C52 N14 -177.3(8)
N13 C51 C52 C53 -175.1(8)
C50 C51 C52 C53 4.8(14)
N14 C52 C53 C54 0.9(14)
C51 C52 C53 C54 178.8(9)
C52 C53 C54 C55 1.4(16)
C53 C54 C55 C56 -1.3(15)
C52 N14 C56 C55 3.3(12)
Ru1 N14 C56 C55 -172.9(6)
C54 C55 C56 N14 -1.0(14)
